data_7009265
loop_
_publ_author_name
'Zhang, Junlian'
'Leong, Weng Kee'

_publ_section_title
;
 The reaction of diphenyl ditelluride with triosmium clusters
;
_journal_issue 8
_journal_name_full 'Journal of the Chemical Society, Dalton Transactions'
_journal_page_first 1249
_journal_paper_doi 10.1039/a909628k
_journal_year 2000
_chemical_formula_sum 'C22 H10 O10 Os3 Te2'
_chemical_formula_weight 1260.10
_chemical_name_systematic
; 
 ? 
;
_space_group_IT_number 15
_symmetry_cell_setting monoclinic
_symmetry_space_group_name_Hall '-C 2yc'
_symmetry_space_group_name_H-M 'C 1 2/c 1'
_atom_sites_solution_hydrogens geom
_atom_sites_solution_primary direct
_atom_sites_solution_secondary difmap
_audit_creation_method SHELXL-97
_cell_angle_alpha 90.00
_cell_angle_beta 113.71
_cell_angle_gamma 90.00
_cell_formula_units_Z 4
_cell_length_a 15.74110(10)
_cell_length_b 12.736
_cell_length_c 14.6953(2)
_cell_measurement_temperature 293(2)
_cell_volume 2697.42(4)
_computing_structure_refinement 'SHELXL-97 (Sheldrick, 1997)'
_computing_structure_solution 'SHELXS-97 (Sheldrick, 1990)'
_diffrn_ambient_temperature 293(2)
_diffrn_measured_fraction_theta_full 0.907
_diffrn_measured_fraction_theta_max 0.907
_diffrn_radiation_monochromator graphite
_diffrn_radiation_source 'fine-focus sealed tube'
_diffrn_radiation_type MoK\a
_diffrn_radiation_wavelength 0.71073
_diffrn_reflns_av_R_equivalents 0.0388
_diffrn_reflns_av_sigmaI/netI 0.0419
_diffrn_reflns_limit_h_max 20
_diffrn_reflns_limit_h_min -20
_diffrn_reflns_limit_k_max 16
_diffrn_reflns_limit_k_min -8
_diffrn_reflns_limit_l_max 19
_diffrn_reflns_limit_l_min -20
_diffrn_reflns_number 18176
_diffrn_reflns_theta_full 29.15
_diffrn_reflns_theta_max 29.15
_diffrn_reflns_theta_min 2.13
_exptl_absorpt_coefficient_mu 16.269
_exptl_absorpt_correction_T_max 0.080829
_exptl_absorpt_correction_T_min 0.027065
_exptl_absorpt_correction_type SADABS
_exptl_crystal_colour YELLOW
_exptl_crystal_density_diffrn 3.103
_exptl_crystal_density_method 'not measured'
_exptl_crystal_description 'IRREGULAR BLOCK'
_exptl_crystal_F_000 2216
_exptl_crystal_size_max 0.30
_exptl_crystal_size_mid 0.28
_exptl_crystal_size_min 0.25
_refine_diff_density_max 1.393
_refine_diff_density_min -1.979
_refine_diff_density_rms 0.297
_refine_ls_extinction_method none
_refine_ls_goodness_of_fit_ref 1.067
_refine_ls_hydrogen_treatment mixed
_refine_ls_matrix_type full
_refine_ls_number_parameters 168
_refine_ls_number_reflns 3302
_refine_ls_number_restraints 0
_refine_ls_restrained_S_all 1.067
_refine_ls_R_factor_all 0.0448
_refine_ls_R_factor_gt 0.0350
_refine_ls_shift/su_max 0.137
_refine_ls_shift/su_mean 0.008
_refine_ls_structure_factor_coef Fsqd
_refine_ls_weighting_details 'calc w=1/[\s^2^(Fo^2^)+(0.0526P)^2^+0.0000P] where P=(Fo^2^+2Fc^2^)/3'
_refine_ls_weighting_scheme calc
_refine_ls_wR_factor_gt 0.0904
_refine_ls_wR_factor_ref 0.0949
_reflns_number_gt 2760
_reflns_number_total 3302
_reflns_threshold_expression >2sigma(I)
_cod_data_source_file a909628k.txt
_cod_data_source_block 2
_cod_depositor_comments
;
The following automatic conversions were performed:
'_symmetry_cell_setting' value 'Monoclinic' changed to 'monoclinic'
according to '/home/saulius/struct/CIF-dictionaries/cif_core.dic'
dictionary named 'cif_core.dic' version 2.4.1 from 2010-06-29.

Automatic conversion script
Id: cif_fix_enum 1527 2010-12-29 10:47:43Z saulius 
;
_cod_original_cell_volume 2697.29(4)
_cod_original_sg_symbol_H-M C2/c
_cod_database_code 7009265

loop_
_symmetry_equiv_pos_as_xyz
'x, y, z'
'-x, y, -z+1/2'
'x+1/2, y+1/2, z'
'-x+1/2, y+1/2, -z+1/2'
'-x, -y, -z'
'x, -y, z-1/2'
'-x+1/2, -y+1/2, -z'
'x+1/2, -y+1/2, z-1/2'

loop_
_atom_site_label
_atom_site_type_symbol
_atom_site_fract_x
_atom_site_fract_y
_atom_site_fract_z
_atom_site_U_iso_or_equiv
_atom_site_adp_type
_atom_site_occupancy
_atom_site_symmetry_multiplicity
_atom_site_calc_flag
_atom_site_refinement_flags
_atom_site_disorder_assembly
_atom_site_disorder_group
Os1 Os 0.0000 0.43873(3) 0.2500 0.03704(13) Uani 1 2 d S . .
Os2 Os 0.09324(2) 0.25433(2) 0.20818(2) 0.03443(11) Uani 1 1 d . . .
Te3 Te -0.08517(3) 0.17853(4) 0.12048(4) 0.03708(14) Uani 1 1 d . . .
O11 O -0.1527(5) 0.4306(6) 0.0369(5) 0.073(2) Uani 1 1 d . . .
O12 O 0.1132(6) 0.5960(6) 0.1841(6) 0.075(2) Uani 1 1 d . . .
O21 O 0.0646(5) 0.3862(5) 0.0239(5) 0.0609(17) Uani 1 1 d . . .
O22 O 0.1921(5) 0.0788(5) 0.1474(6) 0.0692(19) Uani 1 1 d . . .
O23 O 0.2814(5) 0.3503(6) 0.3387(5) 0.0663(18) Uani 1 1 d . . .
C11 C -0.0970(6) 0.4310(6) 0.1146(7) 0.0467(19) Uani 1 1 d . . .
C12 C 0.0737(6) 0.5361(8) 0.2113(7) 0.051(2) Uani 1 1 d . . .
C21 C 0.0754(6) 0.3349(6) 0.0922(7) 0.0446(18) Uani 1 1 d . . .
C22 C 0.1518(6) 0.1388(7) 0.1719(6) 0.0447(18) Uani 1 1 d . . .
C23 C 0.2104(6) 0.3166(6) 0.2900(6) 0.0452(19) Uani 1 1 d . . .
C31 C -0.0863(5) 0.0102(6) 0.1264(5) 0.0362(15) Uani 1 1 d . . .
C32 C -0.0179(6) -0.0518(7) 0.1163(6) 0.0456(19) Uani 1 1 d . . .
H32A H 0.0335 -0.0199 0.1120 0.055 Uiso 1 1 calc R . .
C33 C -0.0248(7) -0.1593(7) 0.1125(7) 0.056(2) Uani 1 1 d . . .
H33A H 0.0223 -0.1998 0.1073 0.068 Uiso 1 1 calc R . .
C34 C -0.1034(7) -0.2077(7) 0.1164(7) 0.056(2) Uani 1 1 d . . .
H34A H -0.1082 -0.2805 0.1149 0.067 Uiso 1 1 calc R . .
C35 C -0.1735(7) -0.1468(7) 0.1226(7) 0.053(2) Uani 1 1 d . . .
H35A H -0.2271 -0.1781 0.1220 0.064 Uiso 1 1 calc R . .
C36 C -0.1632(6) -0.0382(7) 0.1297(6) 0.0457(19) Uani 1 1 d . . .
H36A H -0.2092 0.0025 0.1368 0.055 Uiso 1 1 calc R . .

loop_
_atom_site_aniso_label
_atom_site_aniso_U_11
_atom_site_aniso_U_22
_atom_site_aniso_U_33
_atom_site_aniso_U_23
_atom_site_aniso_U_13
_atom_site_aniso_U_12
Os1 0.0420(2) 0.0263(2) 0.0407(2) 0.000 0.01437(19) 0.000
Os2 0.03774(18) 0.02804(17) 0.03819(18) 0.00047(11) 0.01596(14) -0.00118(11)
Te3 0.0398(3) 0.0325(3) 0.0353(3) -0.00169(18) 0.0113(2) -0.00006(19)
O11 0.064(5) 0.068(5) 0.060(4) 0.019(4) -0.003(4) -0.008(4)
O12 0.081(5) 0.061(5) 0.089(5) 0.009(4) 0.042(4) -0.017(4)
O21 0.091(5) 0.047(4) 0.056(4) 0.010(3) 0.042(4) 0.003(3)
O22 0.059(4) 0.052(4) 0.099(5) -0.016(4) 0.035(4) 0.006(3)
O23 0.054(4) 0.068(5) 0.068(4) -0.010(4) 0.016(3) -0.023(4)
C11 0.050(5) 0.031(4) 0.052(5) 0.008(3) 0.014(4) 0.003(3)
C12 0.049(5) 0.051(5) 0.051(5) -0.002(4) 0.018(4) -0.002(4)
C21 0.052(5) 0.036(4) 0.053(5) -0.002(4) 0.028(4) 0.000(4)
C22 0.041(4) 0.044(5) 0.050(5) 0.001(4) 0.020(4) -0.001(4)
C23 0.051(5) 0.038(4) 0.049(5) 0.001(3) 0.023(4) -0.006(4)
C31 0.042(4) 0.032(4) 0.028(3) -0.002(3) 0.008(3) -0.003(3)
C32 0.046(5) 0.040(4) 0.056(5) -0.010(4) 0.027(4) -0.007(3)
C33 0.054(5) 0.048(5) 0.073(6) -0.017(4) 0.031(5) -0.002(4)
C34 0.079(7) 0.028(4) 0.062(6) -0.004(4) 0.029(5) -0.008(4)
C35 0.058(5) 0.048(5) 0.061(5) -0.007(4) 0.032(5) -0.013(4)
C36 0.046(4) 0.041(5) 0.055(5) -0.003(4) 0.027(4) -0.001(4)

loop_
_atom_type_symbol
_atom_type_description
_atom_type_scat_dispersion_real
_atom_type_scat_dispersion_imag
_atom_type_scat_source
C C 0.0033 0.0016 'International Tables Vol C Tables 4.2.6.8 and 6.1.1.4'
H H 0.0000 0.0000 'International Tables Vol C Tables 4.2.6.8 and 6.1.1.4'
O O 0.0106 0.0060 'International Tables Vol C Tables 4.2.6.8 and 6.1.1.4'
Te Te -0.5308 1.6751 'International Tables Vol C Tables 4.2.6.8 and 6.1.1.4'
Os Os -1.2165 7.6030 'International Tables Vol C Tables 4.2.6.8 and 6.1.1.4'

loop_
_geom_angle_atom_site_label_1
_geom_angle_atom_site_label_2
_geom_angle_atom_site_label_3
_geom_angle
_geom_angle_site_symmetry_1
_geom_angle_site_symmetry_3
_geom_angle_publ_flag
C12 Os1 C12 100.2(6) . 2 ?
C12 Os1 C11 92.8(4) . . ?
C12 Os1 C11 90.9(4) 2 . ?
C12 Os1 C11 90.9(4) . 2 ?
C12 Os1 C11 92.8(4) 2 2 ?
C11 Os1 C11 174.2(5) . 2 ?
C12 Os1 Os2 92.4(3) . . ?
C12 Os1 Os2 167.3(3) 2 . ?
C11 Os1 Os2 89.9(2) . . ?
C11 Os1 Os2 85.5(2) 2 . ?
C12 Os1 Os2 167.3(3) . 2 ?
C12 Os1 Os2 92.4(3) 2 2 ?
C11 Os1 Os2 85.5(2) . 2 ?
C11 Os1 Os2 89.9(3) 2 2 ?
Os2 Os1 Os2 75.083(15) . 2 ?
C21 Os2 C23 95.6(4) . . ?
C21 Os2 C22 94.5(3) . . ?
C23 Os2 C22 92.4(4) . . ?
C21 Os2 Te3 164.1(2) . 2 ?
C23 Os2 Te3 87.6(2) . 2 ?
C22 Os2 Te3 100.9(2) . 2 ?
C21 Os2 Te3 90.8(3) . . ?
C23 Os2 Te3 168.5(3) . . ?
C22 Os2 Te3 96.6(2) . . ?
Te3 Os2 Te3 83.760(18) 2 . ?
C21 Os2 Os1 81.5(2) . . ?
C23 Os2 Os1 88.5(3) . . ?
C22 Os2 Os1 175.9(3) . . ?
Te3 Os2 Os1 83.052(13) 2 . ?
Te3 Os2 Os1 82.981(13) . . ?
C31 Te3 Os2 108.04(19) . 2 ?
C31 Te3 Os2 110.80(19) . . ?
Os2 Te3 Os2 82.069(16) 2 . ?
O11 C11 Os1 177.4(8) . . ?
O12 C12 Os1 176.2(9) . . ?
O21 C21 Os2 177.8(7) . . ?
O22 C22 Os2 172.2(8) . . ?
O23 C23 Os2 177.7(8) . . ?
C36 C31 C32 118.6(7) . . ?
C36 C31 Te3 118.1(6) . . ?
C32 C31 Te3 123.0(6) . . ?
C33 C32 C31 121.3(8) . . ?
C32 C33 C34 119.5(8) . . ?
C35 C34 C33 119.8(8) . . ?
C34 C35 C36 119.4(8) . . ?
C31 C36 C35 121.3(8) . . ?

loop_
_geom_bond_atom_site_label_1
_geom_bond_atom_site_label_2
_geom_bond_distance
_geom_bond_site_symmetry_2
_geom_bond_publ_flag
Os1 C12 1.933(10) . ?
Os1 C12 1.933(10) 2 ?
Os1 C11 1.964(9) . ?
Os1 C11 1.964(9) 2 ?
Os1 Os2 2.9618(4) . ?
Os1 Os2 2.9618(4) 2 ?
Os2 C21 1.911(9) . ?
Os2 C23 1.921(9) . ?
Os2 C22 1.923(9) . ?
Os2 Te3 2.7469(6) 2 ?
Os2 Te3 2.7511(6) . ?
Te3 C31 2.145(7) . ?
Te3 Os2 2.7469(6) 2 ?
O11 C11 1.126(10) . ?
O12 C12 1.153(11) . ?
O21 C21 1.151(10) . ?
O22 C22 1.138(10) . ?
O23 C23 1.141(10) . ?
C31 C36 1.377(11) . ?
C31 C32 1.391(11) . ?
C32 C33 1.372(12) . ?
C33 C34 1.404(13) . ?
C34 C35 1.382(13) . ?
C35 C36 1.392(12) . ?
